data_4129885
loop_
_publ_author_name
'Zhang, Lei'
'Huang, Zheng'

_publ_section_title
;
 Synthesis of 1,1,1-Tris(boronates) from Vinylarenes by Co-Catalyzed
 Dehydrogenative Borylations-Hydroboration.
;
_journal_issue 50
_journal_name_full 'Journal of the American Chemical Society'
_journal_page_first 15600
_journal_page_last 15603
_journal_paper_doi 10.1021/jacs.5b11366
_journal_volume 137
_journal_year 2015
_chemical_absolute_configuration rmad
_chemical_formula_moiety 'C19 H27 Cl Co N2 P'
_chemical_formula_sum 'C19 H27 Cl Co N2 P'
_chemical_formula_weight 408.77
_space_group_crystal_system orthorhombic
_space_group_IT_number 19
_space_group_name_Hall 'P 2ac 2ab'
_space_group_name_H-M_alt 'P 21 21 21'
_atom_sites_solution_hydrogens geom
_atom_sites_solution_primary direct
_audit_creation_date 2015-05-15
_audit_creation_method
;
Olex2 1.2
(compiled 2015.01.26 svn.r3150 for OlexSys, GUI svn.r4998)
;
_cell_angle_alpha 90
_cell_angle_beta 90
_cell_angle_gamma 90
_cell_formula_units_Z 4
_cell_length_a 11.0264(13)
_cell_length_b 12.7962(15)
_cell_length_c 13.7945(16)
_cell_measurement_reflns_used 7215
_cell_measurement_temperature 130
_cell_measurement_theta_max 30.103
_cell_measurement_theta_min 2.17
_cell_volume 1946.3(4)
_computing_cell_refinement 'SAINT v7.68A (Bruker, 2009)'
_computing_data_reduction 'SAINT v7.68A (Bruker, 2009)'
_computing_molecular_graphics 'Olex2 (Dolomanov et al., 2009)'
_computing_publication_material 'Olex2 (Dolomanov et al., 2009)'
_computing_structure_refinement 'XL (Sheldrick, 2008)'
_computing_structure_solution 'ShelXS (Sheldrick, 2008)'
_diffrn_ambient_temperature 130
_diffrn_measured_fraction_theta_full 1.000
_diffrn_measured_fraction_theta_max 0.995
_diffrn_measurement_device_type 'Bruker APEX-II CCD'
_diffrn_measurement_method '\f and \w scans'
_diffrn_radiation_monochromator graphite
_diffrn_radiation_type MoK\a
_diffrn_radiation_wavelength 0.71073
_diffrn_reflns_av_R_equivalents 0.0438
_diffrn_reflns_av_unetI/netI 0.0425
_diffrn_reflns_Laue_measured_fraction_full 1.000
_diffrn_reflns_Laue_measured_fraction_max 0.995
_diffrn_reflns_limit_h_max 14
_diffrn_reflns_limit_h_min -15
_diffrn_reflns_limit_k_max 17
_diffrn_reflns_limit_k_min -18
_diffrn_reflns_limit_l_max 19
_diffrn_reflns_limit_l_min -19
_diffrn_reflns_number 18907
_diffrn_reflns_point_group_measured_fraction_full 1.000
_diffrn_reflns_point_group_measured_fraction_max 0.993
_diffrn_reflns_theta_full 26.000
_diffrn_reflns_theta_max 30.439
_diffrn_reflns_theta_min 2.171
_diffrn_standards_number 0
_exptl_absorpt_coefficient_mu 1.104
_exptl_absorpt_correction_T_max 0.7461
_exptl_absorpt_correction_T_min 0.6222
_exptl_absorpt_correction_type multi-scan
_exptl_absorpt_process_details
;
SADABS-2008/1 (Bruker,2008) was used for absorption correction.
wR2(int) was 0.0535 before and 0.0411 after correction.
The Ratio of minimum to maximum transmission is 0.8339.
The \l/2 correction factor is 0.0015.
;
_exptl_crystal_colour black
_exptl_crystal_density_diffrn 1.395
_exptl_crystal_description block
_exptl_crystal_F_000 856
_exptl_crystal_size_max 0.2
_exptl_crystal_size_mid 0.15
_exptl_crystal_size_min 0.1
_refine_diff_density_max 0.673
_refine_diff_density_min -0.277
_refine_diff_density_rms 0.075
_refine_ls_abs_structure_details
;
 Flack x determined using 2048 quotients [(I+)-(I-)]/[(I+)+(I-)]
 (Parsons, Flack and Wagner, Acta Cryst. B69 (2013) 249-259).
;
_refine_ls_abs_structure_Flack -0.019(8)
_refine_ls_extinction_method none
_refine_ls_goodness_of_fit_ref 1.038
_refine_ls_hydrogen_treatment constr
_refine_ls_matrix_type full
_refine_ls_number_parameters 223
_refine_ls_number_reflns 5861
_refine_ls_number_restraints 0
_refine_ls_restrained_S_all 1.038
_refine_ls_R_factor_all 0.0457
_refine_ls_R_factor_gt 0.0348
_refine_ls_shift/su_max 0.000
_refine_ls_shift/su_mean 0.000
_refine_ls_structure_factor_coef Fsqd
_refine_ls_weighting_details 'w=1/[\s^2^(Fo^2^)+(0.0490P)^2^+0.0075P] where P=(Fo^2^+2Fc^2^)/3'
_refine_ls_weighting_scheme calc
_refine_ls_wR_factor_gt 0.0813
_refine_ls_wR_factor_ref 0.0875
_reflns_Friedel_coverage 0.778
_reflns_Friedel_fraction_full 1.000
_reflns_Friedel_fraction_max 0.990
_reflns_number_gt 5066
_reflns_number_total 5861
_reflns_threshold_expression 'I > 2\s(I)'
_cod_data_source_file ja5b11366_si_003.cif
_cod_data_source_block mo_dm15390_0m
_cod_database_code 4129885
_shelxl_version_number 2014-3
_shelx_space_group_comment
;
The symmetry employed for this shelxl refinement is uniquely defined
by the following loop, which should always be used as a source of
symmetry information in preference to the above space-group names.
They are only intended as comments.
;
_shelx_estimated_absorpt_t_max 0.898
_shelx_estimated_absorpt_t_min 0.809
_olex2_refinement_description
;
1. Fixed Uiso
 At 1.2 times of:
  All C(H) groups, All C(H,H) groups
 At 1.5 times of:
  All C(H,H,H) groups
2.a Secondary CH2 refined with riding coordinates:
 C11(H11A,H11B)
2.b Aromatic/amide H refined with riding coordinates:
 C1(H1), C2(H2), C3(H3), C4(H4), C7(H7), C8(H8), C9(H9)
2.c Idealised Me refined as rotating group:
 C13(H13A,H13B,H13C), C14(H14A,H14B,H14C), C15(H15A,H15B,H15C), C17(H17A,H17B,
 H17C), C18(H18A,H18B,H18C), C19(H19A,H19B,H19C)
;
_olex2_submission_special_instructions 'No special instructions were received'

loop_
_space_group_symop_operation_xyz
'x, y, z'
'x+1/2, -y+1/2, -z'
'-x, y+1/2, -z+1/2'
'-x+1/2, -y, z+1/2'

loop_
_atom_site_label
_atom_site_type_symbol
_atom_site_fract_x
_atom_site_fract_y
_atom_site_fract_z
_atom_site_U_iso_or_equiv
_atom_site_adp_type
_atom_site_occupancy
_atom_site_site_symmetry_order
_atom_site_calc_flag
_atom_site_refinement_flags_posn
Co1 Co 0.32657(3) 0.10908(3) 0.15979(3) 0.02019(10) Uani 1 1 d .
Cl1 Cl 0.24257(6) 0.23491(6) 0.24723(6) 0.03055(17) Uani 1 1 d .
P1 P 0.16366(7) 0.06810(6) 0.07863(5) 0.02222(15) Uani 1 1 d .
N1 N 0.4812(2) 0.1131(2) 0.22632(17) 0.0222(5) Uani 1 1 d .
N2 N 0.4035(2) 0.00643(18) 0.08839(17) 0.0197(5) Uani 1 1 d .
C1 C 0.5159(3) 0.1772(3) 0.2996(2) 0.0292(7) Uani 1 1 d .
H1 H 0.4616 0.2303 0.3202 0.035 Uiso 1 1 calc R
C2 C 0.6267(3) 0.1685(3) 0.3454(3) 0.0345(7) Uani 1 1 d .
H2 H 0.6482 0.2160 0.3955 0.041 Uiso 1 1 calc R
C3 C 0.7060(3) 0.0904(3) 0.3180(2) 0.0345(8) Uani 1 1 d .
H3 H 0.7816 0.0823 0.3501 0.041 Uiso 1 1 calc R
C4 C 0.6737(3) 0.0247(2) 0.2435(2) 0.0283(6) Uani 1 1 d .
H4 H 0.7269 -0.0296 0.2236 0.034 Uiso 1 1 calc R
C5 C 0.5626(3) 0.0385(2) 0.1977(2) 0.0214(5) Uani 1 1 d .
C6 C 0.5190(3) -0.0219(2) 0.1165(2) 0.0214(5) Uani 1 1 d .
C7 C 0.5837(3) -0.1002(2) 0.0693(2) 0.0249(6) Uani 1 1 d .
H7 H 0.6639 -0.1169 0.0893 0.030 Uiso 1 1 calc R
C8 C 0.5310(3) -0.1532(2) -0.0063(2) 0.0275(6) Uani 1 1 d .
H8 H 0.5736 -0.2077 -0.0384 0.033 Uiso 1 1 calc R
C9 C 0.4139(3) -0.1256(2) -0.0354(2) 0.0270(6) Uani 1 1 d .
H9 H 0.3761 -0.1621 -0.0872 0.032 Uiso 1 1 calc R
C10 C 0.3530(3) -0.0461(2) 0.0106(2) 0.0234(6) Uani 1 1 d .
C11 C 0.2317(3) -0.0071(3) -0.0211(2) 0.0282(6) Uani 1 1 d .
H11A H 0.1787 -0.0668 -0.0382 0.034 Uiso 1 1 calc R
H11B H 0.2407 0.0378 -0.0791 0.034 Uiso 1 1 calc R
C12 C 0.0668(3) -0.0290(2) 0.1459(2) 0.0254(6) Uani 1 1 d .
C13 C 0.0252(3) 0.0172(3) 0.2428(3) 0.0341(7) Uani 1 1 d .
H13A H 0.0959 0.0427 0.2789 0.051 Uiso 1 1 calc GR
H13B H -0.0162 -0.0368 0.2808 0.051 Uiso 1 1 calc GR
H13C H -0.0306 0.0754 0.2308 0.051 Uiso 1 1 calc GR
C14 C -0.0428(3) -0.0685(3) 0.0892(3) 0.0337(7) Uani 1 1 d .
H14A H -0.1010 -0.0113 0.0807 0.051 Uiso 1 1 calc GR
H14B H -0.0813 -0.1258 0.1249 0.051 Uiso 1 1 calc GR
H14C H -0.0164 -0.0937 0.0255 0.051 Uiso 1 1 calc GR
C15 C 0.1505(3) -0.1217(2) 0.1699(2) 0.0305(6) Uani 1 1 d .
H15A H 0.1796 -0.1535 0.1096 0.046 Uiso 1 1 calc GR
H15B H 0.1054 -0.1738 0.2075 0.046 Uiso 1 1 calc GR
H15C H 0.2198 -0.0969 0.2080 0.046 Uiso 1 1 calc GR
C16 C 0.0700(3) 0.1695(3) 0.0145(3) 0.0328(7) Uani 1 1 d .
C17 C 0.0004(3) 0.1274(3) -0.0735(3) 0.0422(9) Uani 1 1 d .
H17A H 0.0576 0.0958 -0.1194 0.063 Uiso 1 1 calc GR
H17B H -0.0428 0.1848 -0.1053 0.063 Uiso 1 1 calc GR
H17C H -0.0580 0.0745 -0.0521 0.063 Uiso 1 1 calc GR
C18 C -0.0179(3) 0.2226(3) 0.0856(3) 0.0433(9) Uani 1 1 d .
H18A H -0.0818 0.1732 0.1039 0.065 Uiso 1 1 calc GR
H18B H -0.0543 0.2839 0.0545 0.065 Uiso 1 1 calc GR
H18C H 0.0265 0.2445 0.1437 0.065 Uiso 1 1 calc GR
C19 C 0.1605(3) 0.2522(3) -0.0212(3) 0.0457(10) Uani 1 1 d .
H19A H 0.2050 0.2810 0.0342 0.069 Uiso 1 1 calc GR
H19B H 0.1165 0.3085 -0.0542 0.069 Uiso 1 1 calc GR
H19C H 0.2179 0.2200 -0.0665 0.069 Uiso 1 1 calc GR

loop_
_atom_site_aniso_label
_atom_site_aniso_U_11
_atom_site_aniso_U_22
_atom_site_aniso_U_33
_atom_site_aniso_U_23
_atom_site_aniso_U_13
_atom_site_aniso_U_12
Co1 0.01888(16) 0.01950(17) 0.02218(17) -0.00082(15) 0.00115(15) 0.00057(14)
Cl1 0.0252(3) 0.0261(3) 0.0403(4) -0.0087(3) 0.0051(3) 0.0002(3)
P1 0.0199(3) 0.0228(3) 0.0239(3) 0.0019(3) -0.0009(3) -0.0002(3)
N1 0.0214(11) 0.0233(11) 0.0220(11) -0.0005(10) 0.0012(9) -0.0012(10)
N2 0.0194(11) 0.0211(11) 0.0185(11) 0.0036(9) 0.0013(9) -0.0011(9)
C1 0.0255(15) 0.0320(16) 0.0303(15) -0.0077(13) 0.0053(13) -0.0039(12)
C2 0.0321(15) 0.0409(18) 0.0305(16) -0.0108(16) -0.0016(14) -0.0062(13)
C3 0.0238(14) 0.046(2) 0.0339(17) -0.0006(15) -0.0032(12) -0.0026(13)
C4 0.0216(12) 0.0351(15) 0.0282(14) -0.0002(13) 0.0018(13) 0.0006(13)
C5 0.0222(13) 0.0196(13) 0.0224(12) 0.0018(11) 0.0025(11) 0.0001(10)
C6 0.0216(13) 0.0202(13) 0.0223(13) 0.0015(11) 0.0027(11) 0.0000(10)
C7 0.0222(13) 0.0236(14) 0.0288(14) 0.0007(12) 0.0042(11) 0.0023(11)
C8 0.0319(15) 0.0243(14) 0.0263(15) -0.0022(12) 0.0091(12) 0.0005(12)
C9 0.0329(15) 0.0289(16) 0.0192(13) -0.0034(12) 0.0042(11) -0.0032(12)
C10 0.0251(14) 0.0267(14) 0.0184(12) 0.0014(11) -0.0001(10) -0.0018(11)
C11 0.0257(15) 0.0384(17) 0.0204(14) -0.0031(12) -0.0035(11) 0.0002(13)
C12 0.0242(13) 0.0218(13) 0.0303(16) -0.0010(12) 0.0022(12) -0.0030(10)
C13 0.0400(18) 0.0342(17) 0.0282(16) -0.0022(14) 0.0071(14) -0.0063(14)
C14 0.0289(16) 0.0329(17) 0.0393(18) -0.0026(15) 0.0007(14) -0.0067(13)
C15 0.0310(15) 0.0266(15) 0.0338(16) 0.0040(13) -0.0022(13) -0.0034(12)
C16 0.0235(15) 0.0325(17) 0.0424(19) 0.0086(15) -0.0059(14) 0.0030(13)
C17 0.0327(17) 0.051(2) 0.0430(19) 0.0126(18) -0.0138(15) 0.0004(16)
C18 0.0264(16) 0.0345(19) 0.069(3) 0.0043(19) -0.0028(18) 0.0085(14)
C19 0.0339(18) 0.043(2) 0.061(2) 0.0276(18) -0.0072(18) -0.0021(16)

loop_
_atom_type_symbol
_atom_type_description
_atom_type_scat_dispersion_real
_atom_type_scat_dispersion_imag
_atom_type_scat_source
C C 0.0033 0.0016 'International Tables Vol C Tables 4.2.6.8 and 6.1.1.4'
H H 0.0000 0.0000 'International Tables Vol C Tables 4.2.6.8 and 6.1.1.4'
Cl Cl 0.1484 0.1585 'International Tables Vol C Tables 4.2.6.8 and 6.1.1.4'
Co Co 0.3494 0.9721 'International Tables Vol C Tables 4.2.6.8 and 6.1.1.4'
N N 0.0061 0.0033 'International Tables Vol C Tables 4.2.6.8 and 6.1.1.4'
P P 0.1023 0.0942 'International Tables Vol C Tables 4.2.6.8 and 6.1.1.4'

loop_
_geom_angle_atom_site_label_1
_geom_angle_atom_site_label_2
_geom_angle_atom_site_label_3
_geom_angle
P1 Co1 Cl1 96.31(3)
N1 Co1 Cl1 95.21(8)
N1 Co1 P1 167.09(8)
N2 Co1 Cl1 177.40(8)
N2 Co1 P1 86.18(7)
N2 Co1 N1 82.38(10)
C11 P1 Co1 100.01(10)
C11 P1 C12 104.73(14)
C11 P1 C16 103.50(16)
C12 P1 Co1 111.90(10)
C16 P1 Co1 121.89(11)
C16 P1 C12 112.09(14)
C1 N1 Co1 128.1(2)
C1 N1 C5 116.8(2)
C5 N1 Co1 114.98(19)
C6 N2 Co1 117.42(19)
C6 N2 C10 117.5(2)
C10 N2 Co1 125.07(19)
N1 C1 H1 118.6
N1 C1 C2 122.9(3)
C2 C1 H1 118.6
C1 C2 H2 120.2
C1 C2 C3 119.5(3)
C3 C2 H2 120.2
C2 C3 H3 120.5
C4 C3 C2 119.0(3)
C4 C3 H3 120.5
C3 C4 H4 120.3
C3 C4 C5 119.4(3)
C5 C4 H4 120.3
N1 C5 C4 122.4(3)
N1 C5 C6 112.3(3)
C4 C5 C6 125.3(3)
N2 C6 C5 112.6(3)
N2 C6 C7 122.1(3)
C7 C6 C5 125.3(3)
C6 C7 H7 120.2
C8 C7 C6 119.6(3)
C8 C7 H7 120.2
C7 C8 H8 120.5
C7 C8 C9 119.0(3)
C9 C8 H8 120.5
C8 C9 H9 119.8
C10 C9 C8 120.4(3)
C10 C9 H9 119.8
N2 C10 C11 115.2(3)
C9 C10 N2 121.5(3)
C9 C10 C11 123.3(3)
P1 C11 H11A 109.9
P1 C11 H11B 109.9
C10 C11 P1 108.7(2)
C10 C11 H11A 109.9
C10 C11 H11B 109.9
H11A C11 H11B 108.3
C13 C12 P1 110.2(2)
C13 C12 C15 106.8(3)
C14 C12 P1 114.5(2)
C14 C12 C13 109.7(3)
C14 C12 C15 109.3(2)
C15 C12 P1 106.0(2)
C12 C13 H13A 109.5
C12 C13 H13B 109.5
C12 C13 H13C 109.5
H13A C13 H13B 109.5
H13A C13 H13C 109.5
H13B C13 H13C 109.5
C12 C14 H14A 109.5
C12 C14 H14B 109.5
C12 C14 H14C 109.5
H14A C14 H14B 109.5
H14A C14 H14C 109.5
H14B C14 H14C 109.5
C12 C15 H15A 109.5
C12 C15 H15B 109.5
C12 C15 H15C 109.5
H15A C15 H15B 109.5
H15A C15 H15C 109.5
H15B C15 H15C 109.5
C17 C16 P1 113.9(3)
C17 C16 C18 110.2(3)
C17 C16 C19 108.2(3)
C18 C16 P1 110.6(2)
C19 C16 P1 105.7(2)
C19 C16 C18 108.0(3)
C16 C17 H17A 109.5
C16 C17 H17B 109.5
C16 C17 H17C 109.5
H17A C17 H17B 109.5
H17A C17 H17C 109.5
H17B C17 H17C 109.5
C16 C18 H18A 109.5
C16 C18 H18B 109.5
C16 C18 H18C 109.5
H18A C18 H18B 109.5
H18A C18 H18C 109.5
H18B C18 H18C 109.5
C16 C19 H19A 109.5
C16 C19 H19B 109.5
C16 C19 H19C 109.5
H19A C19 H19B 109.5
H19A C19 H19C 109.5
H19B C19 H19C 109.5

loop_
_geom_bond_atom_site_label_1
_geom_bond_atom_site_label_2
_geom_bond_distance
Co1 Cl1 2.2148(8)
Co1 P1 2.1806(9)
Co1 N1 1.937(2)
Co1 N2 1.848(2)
P1 C11 1.839(3)
P1 C12 1.883(3)
P1 C16 1.879(3)
N1 C1 1.357(4)
N1 C5 1.369(4)
N2 C6 1.380(4)
N2 C10 1.383(4)
C1 H1 0.9500
C1 C2 1.380(4)
C2 H2 0.9500
C2 C3 1.381(5)
C3 H3 0.9500
C3 C4 1.374(5)
C4 H4 0.9500
C4 C5 1.390(4)
C5 C6 1.443(4)
C6 C7 1.391(4)
C7 H7 0.9500
C7 C8 1.373(4)
C8 H8 0.9500
C8 C9 1.398(5)
C9 H9 0.9500
C9 C10 1.374(4)
C10 C11 1.493(4)
C11 H11A 0.9900
C11 H11B 0.9900
C12 C13 1.533(4)
C12 C14 1.525(4)
C12 C15 1.539(4)
C13 H13A 0.9800
C13 H13B 0.9800
C13 H13C 0.9800
C14 H14A 0.9800
C14 H14B 0.9800
C14 H14C 0.9800
C15 H15A 0.9800
C15 H15B 0.9800
C15 H15C 0.9800
C16 C17 1.534(5)
C16 C18 1.537(5)
C16 C19 1.537(5)
C17 H17A 0.9800
C17 H17B 0.9800
C17 H17C 0.9800
C18 H18A 0.9800
C18 H18B 0.9800
C18 H18C 0.9800
C19 H19A 0.9800
C19 H19B 0.9800
C19 H19C 0.9800

loop_
_geom_torsion_atom_site_label_1
_geom_torsion_atom_site_label_2
_geom_torsion_atom_site_label_3
_geom_torsion_atom_site_label_4
_geom_torsion
Co1 P1 C11 C10 22.1(2)
Co1 P1 C12 C13 61.0(2)
Co1 P1 C12 C14 -174.8(2)
Co1 P1 C12 C15 -54.2(2)
Co1 P1 C16 C17 152.6(2)
Co1 P1 C16 C18 -82.8(3)
Co1 P1 C16 C19 33.9(3)
Co1 N1 C1 C2 176.0(3)
Co1 N1 C5 C4 -174.4(2)
Co1 N1 C5 C6 5.4(3)
Co1 N2 C6 C5 -2.2(3)
Co1 N2 C6 C7 178.3(2)
Co1 N2 C10 C9 -176.3(2)
Co1 N2 C10 C11 6.0(4)
P1 Co1 N2 C6 -169.9(2)
P1 Co1 N2 C10 8.2(2)
N1 Co1 N2 C6 4.0(2)
N1 Co1 N2 C10 -177.8(2)
N1 C1 C2 C3 -1.3(5)
N1 C5 C6 N2 -2.2(3)
N1 C5 C6 C7 177.3(3)
N2 C6 C7 C8 -1.5(4)
N2 C10 C11 P1 -19.6(3)
C1 N1 C5 C4 3.0(4)
C1 N1 C5 C6 -177.2(2)
C1 C2 C3 C4 1.7(5)
C2 C3 C4 C5 0.1(5)
C3 C4 C5 N1 -2.6(5)
C3 C4 C5 C6 177.6(3)
C4 C5 C6 N2 177.6(3)
C4 C5 C6 C7 -2.9(5)
C5 N1 C1 C2 -1.0(4)
C5 C6 C7 C8 179.0(3)
C6 N2 C10 C9 1.8(4)
C6 N2 C10 C11 -175.8(2)
C6 C7 C8 C9 1.2(4)
C7 C8 C9 C10 0.6(4)
C8 C9 C10 N2 -2.2(4)
C8 C9 C10 C11 175.3(3)
C9 C10 C11 P1 162.8(2)
C10 N2 C6 C5 179.5(2)
C10 N2 C6 C7 0.0(4)
C11 P1 C12 C13 168.4(2)
C11 P1 C12 C14 -67.3(3)
C11 P1 C12 C15 53.2(2)
C11 P1 C16 C17 41.4(3)
C11 P1 C16 C18 166.1(2)
C11 P1 C16 C19 -77.2(3)
C12 P1 C11 C10 -93.9(2)
C12 P1 C16 C17 -70.9(3)
C12 P1 C16 C18 53.8(3)
C12 P1 C16 C19 170.5(2)
C16 P1 C11 C10 148.6(2)
C16 P1 C12 C13 -80.1(3)
C16 P1 C12 C14 44.2(3)
C16 P1 C12 C15 164.8(2)
